data_4073159
loop_
_publ_author_name
'Shen, Hao'
'Chan, Hoi-Shan'
'Xie, Zuowei'

_publ_section_title
;
 Synthesis, Structure, and Reactivity of
 [\s:\h1:\h5-(OCH2)(Me2NCH2)C2B9H9]Ti(NR2) (R = Me, Et)
;
_journal_issue 10
_journal_name_full Organometallics
_journal_page_first 2694
_journal_paper_doi 10.1021/om070128q
_journal_volume 26
_journal_year 2007
_chemical_formula_sum 'C28.5 H46 B9 N5 O Ti'
_chemical_formula_weight 619.89
_chemical_name_systematic
; 
 ? 
;
_space_group_IT_number 2
_symmetry_cell_setting triclinic
_symmetry_space_group_name_Hall '-P 1'
_symmetry_space_group_name_H-M 'P -1'
_atom_sites_solution_hydrogens geom
_atom_sites_solution_primary direct
_atom_sites_solution_secondary difmap
_audit_creation_method SHELXL-97
_cell_angle_alpha 80.89(3)
_cell_angle_beta 86.30(3)
_cell_angle_gamma 70.29(3)
_cell_formula_units_Z 2
_cell_length_a 9.0617(18)
_cell_length_b 12.408(3)
_cell_length_c 16.109(3)
_cell_measurement_temperature 293(2)
_cell_volume 1683.5(7)
_computing_cell_refinement 'Bruker FRAMBO'
_computing_data_collection 'Bruker FRAMBO'
_computing_data_reduction 'Bruker SAINT'
_computing_molecular_graphics 'SIEMENS SHELXTL'
_computing_publication_material 'SIEMENS SHELXTL'
_computing_structure_refinement 'SHELXL-97 (Sheldrick, 1997)'
_computing_structure_solution 'SHELXS-97 (Sheldrick, 1990)'
_diffrn_ambient_temperature 293(2)
_diffrn_measured_fraction_theta_full 1.000
_diffrn_measured_fraction_theta_max 1.000
_diffrn_measurement_device_type 'AFC7R RIGAKU DIFFRACTOMETER'
_diffrn_measurement_method 'OMEGA SCAN'
_diffrn_radiation_monochromator graphite
_diffrn_radiation_source 'fine-focus sealed tube'
_diffrn_radiation_type MoK\a
_diffrn_radiation_wavelength 0.71073
_diffrn_reflns_av_R_equivalents 0.0430
_diffrn_reflns_av_sigmaI/netI 0.0905
_diffrn_reflns_limit_h_max 10
_diffrn_reflns_limit_h_min -10
_diffrn_reflns_limit_k_max 0
_diffrn_reflns_limit_k_min -14
_diffrn_reflns_limit_l_max 18
_diffrn_reflns_limit_l_min -19
_diffrn_reflns_number 6231
_diffrn_reflns_theta_full 25.00
_diffrn_reflns_theta_max 25.00
_diffrn_reflns_theta_min 2.02
_exptl_absorpt_coefficient_mu 0.286
_exptl_absorpt_correction_T_max 1.000
_exptl_absorpt_correction_T_min 0.95723
_exptl_absorpt_correction_type sadabs
_exptl_crystal_colour Red
_exptl_crystal_density_diffrn 1.223
_exptl_crystal_density_method 'not measured'
_exptl_crystal_description Block
_exptl_crystal_F_000 654
_exptl_crystal_size_max 0.50
_exptl_crystal_size_mid 0.40
_exptl_crystal_size_min 0.20
_refine_diff_density_max 0.245
_refine_diff_density_min -0.289
_refine_diff_density_rms 0.055
_refine_ls_extinction_method none
_refine_ls_goodness_of_fit_ref 1.017
_refine_ls_hydrogen_treatment riding
_refine_ls_matrix_type full
_refine_ls_number_parameters 406
_refine_ls_number_reflns 5931
_refine_ls_number_restraints 1
_refine_ls_restrained_S_all 1.020
_refine_ls_R_factor_all 0.1290
_refine_ls_R_factor_gt 0.0608
_refine_ls_shift/su_max 0.001
_refine_ls_shift/su_mean 0.000
_refine_ls_structure_factor_coef Fsqd
_refine_ls_weighting_details 'calc w=1/[\s^2^(Fo^2^)+(0.0936P)^2^+0.0000P] where P=(Fo^2^+2Fc^2^)/3'
_refine_ls_weighting_scheme calc
_refine_ls_wR_factor_gt 0.1603
_refine_ls_wR_factor_ref 0.1891
_reflns_number_gt 3577
_reflns_number_total 5931
_reflns_threshold_expression >2sigma(I)
_cod_data_source_file om070128qsi20070208_104122.cif
_cod_data_source_block 6
_cod_depositor_comments
;
The following automatic conversions were performed:

'_symmetry_cell_setting' value 'Triclinic' changed to 'triclinic'
according to /home/saulius/struct/CIF-dictionaries/cif_core.dic
dictionary named 'cif_core.dic' version 2.4.1 from 2010-06-29.

Automatic conversion script
Id: cif_fix_values 1715 2011-07-08 13:25:40Z adriana 
;
_cod_original_cell_volume 1683.5(6)
_cod_original_sg_symbol_H-M P-1
_cod_original_formula_sum 'C28.50 H46 B9 N5 O Ti'
_cod_database_code 4073159

loop_
_symmetry_equiv_pos_as_xyz
'x, y, z'
'-x, -y, -z'

loop_
_atom_site_label
_atom_site_type_symbol
_atom_site_fract_x
_atom_site_fract_y
_atom_site_fract_z
_atom_site_U_iso_or_equiv
_atom_site_adp_type
_atom_site_occupancy
_atom_site_symmetry_multiplicity
_atom_site_calc_flag
_atom_site_refinement_flags
Ti1 Ti 0.62576(7) 0.60729(5) 0.67735(4) 0.0438(2) Uani 1 1 d .
O1 O 0.6275(3) 0.6595(2) 0.78391(15) 0.0525(6) Uani 1 1 d .
N1 N 0.9022(3) 0.5688(3) 0.6874(2) 0.0527(8) Uani 1 1 d .
N2 N 0.3715(3) 0.7256(2) 0.6455(2) 0.0491(7) Uani 1 1 d .
N4 N 0.6627(3) 0.6474(3) 0.55263(18) 0.0504(8) Uani 1 1 d .
H4A H 0.6725 0.6074 0.5124 0.061 Uiso 1 1 calc R
N5 N 0.6400(4) 0.7809(3) 0.6301(2) 0.0518(8) Uani 1 1 d .
C1 C 0.7845(4) 0.4226(3) 0.7370(2) 0.0523(9) Uani 1 1 d .
C2 C 0.6389(4) 0.4704(3) 0.7978(2) 0.0534(9) Uani 1 1 d .
C11 C 0.9282(4) 0.4566(3) 0.7432(3) 0.0596(10) Uani 1 1 d .
H11A H 0.9425 0.4648 0.8008 0.071 Uiso 1 1 calc R
H11B H 1.0210 0.3981 0.7252 0.071 Uiso 1 1 calc R
C12 C 0.9979(5) 0.5533(4) 0.6099(3) 0.0716(12) Uani 1 1 d .
H12A H 1.1056 0.5384 0.6226 0.107 Uiso 1 1 calc R
H12B H 0.9617 0.6222 0.5697 0.107 Uiso 1 1 calc R
H12C H 0.9887 0.4890 0.5869 0.107 Uiso 1 1 calc R
C13 C 0.9500(5) 0.6494(4) 0.7308(3) 0.0693(12) Uani 1 1 d .
H13A H 1.0623 0.6265 0.7312 0.104 Uiso 1 1 calc R
H13B H 0.9105 0.6469 0.7876 0.104 Uiso 1 1 calc R
H13C H 0.9078 0.7268 0.7015 0.104 Uiso 1 1 calc R
C14 C 0.6413(5) 0.5641(3) 0.8468(2) 0.0609(11) Uani 1 1 d .
H14A H 0.5543 0.5810 0.8865 0.073 Uiso 1 1 calc R
H14B H 0.7387 0.5419 0.8770 0.073 Uiso 1 1 calc R
C21 C 0.3139(5) 0.7244(3) 0.5701(3) 0.0570(10) Uani 1 1 d .
H21A H 0.3767 0.6713 0.5368 0.068 Uiso 1 1 calc R
C22 C 0.1728(5) 0.7942(4) 0.5393(3) 0.0702(12) Uani 1 1 d .
H22A H 0.1405 0.7897 0.4867 0.084 Uiso 1 1 calc R
C23 C 0.0799(5) 0.8713(4) 0.5881(3) 0.0747(14) Uani 1 1 d .
H23A H -0.0175 0.9203 0.5683 0.090 Uiso 1 1 calc R
C24 C 0.1258(5) 0.8783(3) 0.6646(3) 0.0642(12) Uani 1 1 d .
C25 C 0.2789(5) 0.8022(3) 0.6929(3) 0.0567(10) Uani 1 1 d .
N3 N 0.3274(5) 0.8090(3) 0.7652(3) 0.0864(12) Uani 1 1 d .
H3A H 0.4185 0.7645 0.7827 0.104 Uiso 1 1 calc R
H3B H 0.2684 0.8580 0.7958 0.104 Uiso 1 1 calc R
C27 C 0.0213(6) 0.9588(5) 0.7204(4) 0.1061(19) Uani 1 1 d .
H27A H -0.0755 1.0025 0.6923 0.159 Uiso 1 1 calc R
H27B H 0.0720 1.0107 0.7331 0.159 Uiso 1 1 calc R
H27C H 0.0003 0.9149 0.7717 0.159 Uiso 1 1 calc R
C31 C 0.6675(4) 0.7550(3) 0.5512(2) 0.0480(9) Uani 1 1 d .
C32 C 0.6972(4) 0.8342(3) 0.4843(3) 0.0564(10) Uani 1 1 d .
C33 C 0.6905(5) 0.9392(4) 0.5055(3) 0.0660(12) Uani 1 1 d .
H33A H 0.7072 0.9949 0.4636 0.079 Uiso 1 1 calc R
C34 C 0.6597(5) 0.9651(3) 0.5870(3) 0.0663(12) Uani 1 1 d .
H34A H 0.6560 1.0366 0.5995 0.080 Uiso 1 1 calc R
C35 C 0.6351(4) 0.8835(3) 0.6481(3) 0.0586(11) Uani 1 1 d .
H35A H 0.6146 0.8994 0.7030 0.070 Uiso 1 1 calc R
C36 C 0.7301(6) 0.8029(4) 0.3971(3) 0.0805(14) Uani 1 1 d .
H36A H 0.7472 0.8661 0.3598 0.121 Uiso 1 1 calc R
H36B H 0.6422 0.7870 0.3782 0.121 Uiso 1 1 calc R
H36C H 0.8219 0.7355 0.3975 0.121 Uiso 1 1 calc R
C41 C 0.4733(10) 0.9409(7) 0.9027(5) 0.114(2) Uani 1 1 d .
C42 C 0.3930(17) 0.8830(9) 0.9518(6) 0.163(4) Uani 1 1 d .
H42A H 0.4450 0.8132 0.9848 0.195 Uiso 1 1 calc R
C43 C 0.234(2) 0.9271(12) 0.9530(7) 0.196(7) Uani 1 1 d .
H43A H 0.1781 0.8852 0.9857 0.235 Uiso 1 1 calc R
C44 C 0.1535(12) 1.0328(10) 0.9069(7) 0.161(4) Uani 1 1 d .
H44A H 0.0447 1.0632 0.9095 0.193 Uiso 1 1 calc R
C45 C 0.2368(11) 1.0890(7) 0.8589(5) 0.124(2) Uani 1 1 d .
H45A H 0.1869 1.1595 0.8262 0.149 Uiso 1 1 calc R
C46 C 0.3951(10) 1.0425(6) 0.8581(4) 0.1063(19) Uani 1 1 d .
H46A H 0.4522 1.0833 0.8249 0.128 Uiso 1 1 calc R
C47 C 0.6482(10) 0.8891(8) 0.9033(6) 0.201(5) Uani 1 1 d .
H47A H 0.6786 0.8165 0.9399 0.302 Uiso 1 1 calc R
H47B H 0.6921 0.9408 0.9229 0.302 Uiso 1 1 calc R
H47C H 0.6862 0.8768 0.8473 0.302 Uiso 1 1 calc R
C51 C 1.110(3) 0.6758(17) 0.9347(10) 0.209(11) Uani 0.50 1 d PD
H51A H 1.0575 0.7479 0.9552 0.313 Uiso 0.50 1 calc PR
H51B H 1.1000 0.6865 0.8747 0.313 Uiso 0.50 1 calc PR
H51C H 1.2188 0.6493 0.9489 0.313 Uiso 0.50 1 calc PR
C52 C 1.0398(15) 0.5912(12) 0.9726(6) 0.152(4) Uani 1 1 d D
C53 C 1.1248(12) 0.4953(18) 0.9411(6) 0.223(8) Uani 1 1 d .
H53 H 1.2049 0.4918 0.9014 0.268 Uiso 1 1 calc R
C54 C 1.0783(12) 0.4017(11) 0.9750(6) 0.169(5) Uani 1 1 d .
H54 H 1.1345 0.3297 0.9596 0.202 Uiso 1 1 calc R
B3 B 0.4719(5) 0.4938(4) 0.7507(3) 0.0541(11) Uani 1 1 d .
H3 H 0.3592 0.5604 0.7614 0.065 Uiso 1 1 calc R
B4 B 0.5202(6) 0.4507(4) 0.6508(3) 0.0556(11) Uani 1 1 d .
H4 H 0.4439 0.4844 0.5956 0.067 Uiso 1 1 calc R
B5 B 0.7246(5) 0.4096(4) 0.6437(3) 0.0538(11) Uani 1 1 d .
H5 H 0.7843 0.4179 0.5825 0.065 Uiso 1 1 calc R
B6 B 0.7533(6) 0.3287(4) 0.8220(3) 0.0668(14) Uani 1 1 d .
H6 H 0.8298 0.2916 0.8769 0.080 Uiso 1 1 calc R
B7 B 0.5463(6) 0.3726(4) 0.8304(3) 0.0667(13) Uani 1 1 d .
H7 H 0.4867 0.3630 0.8914 0.080 Uiso 1 1 calc R
B8 B 0.4718(6) 0.3565(4) 0.7358(3) 0.0642(13) Uani 1 1 d .
H8 H 0.3635 0.3352 0.7355 0.077 Uiso 1 1 calc R
B9 B 0.6326(6) 0.3015(4) 0.6688(3) 0.0641(13) Uani 1 1 d .
H9 H 0.6305 0.2430 0.6246 0.077 Uiso 1 1 calc R
B10 B 0.8058(6) 0.2856(4) 0.7213(3) 0.0621(13) Uani 1 1 d .
H10 H 0.9178 0.2182 0.7106 0.075 Uiso 1 1 calc R
B11 B 0.6511(6) 0.2524(4) 0.7797(3) 0.0712(15) Uani 1 1 d .
H11 H 0.6607 0.1633 0.8073 0.085 Uiso 1 1 calc R

loop_
_atom_site_aniso_label
_atom_site_aniso_U_11
_atom_site_aniso_U_22
_atom_site_aniso_U_33
_atom_site_aniso_U_23
_atom_site_aniso_U_13
_atom_site_aniso_U_12
Ti1 0.0447(4) 0.0386(4) 0.0470(4) -0.0049(3) -0.0030(3) -0.0124(3)
O1 0.0552(15) 0.0509(15) 0.0493(15) -0.0108(12) -0.0071(12) -0.0119(12)
N1 0.0428(17) 0.0514(19) 0.062(2) -0.0026(15) -0.0034(15) -0.0150(14)
N2 0.0464(17) 0.0413(17) 0.0584(19) -0.0087(15) -0.0027(15) -0.0121(14)
N4 0.0591(19) 0.0437(18) 0.0507(18) -0.0103(14) -0.0011(15) -0.0184(15)
N5 0.0537(19) 0.0462(18) 0.057(2) -0.0072(15) -0.0077(15) -0.0175(15)
C1 0.050(2) 0.042(2) 0.059(2) 0.0013(18) 0.0000(18) -0.0124(17)
C2 0.052(2) 0.050(2) 0.051(2) 0.0030(18) -0.0010(17) -0.0120(18)
C11 0.048(2) 0.050(2) 0.074(3) 0.001(2) -0.0100(19) -0.0116(18)
C12 0.048(2) 0.070(3) 0.091(3) -0.003(2) 0.012(2) -0.019(2)
C13 0.059(3) 0.064(3) 0.092(3) -0.010(2) -0.023(2) -0.027(2)
C14 0.066(3) 0.064(3) 0.050(2) -0.004(2) -0.0051(19) -0.018(2)
C21 0.055(2) 0.053(2) 0.061(3) 0.0020(19) -0.0103(19) -0.019(2)
C22 0.060(3) 0.070(3) 0.077(3) 0.009(2) -0.015(2) -0.024(2)
C23 0.052(3) 0.066(3) 0.098(4) 0.019(3) -0.016(3) -0.021(2)
C24 0.048(2) 0.040(2) 0.098(4) -0.007(2) 0.010(2) -0.0099(18)
C25 0.058(2) 0.047(2) 0.063(3) -0.007(2) -0.001(2) -0.0157(19)
N3 0.070(3) 0.081(3) 0.096(3) -0.040(2) -0.002(2) 0.003(2)
C27 0.082(4) 0.080(4) 0.144(5) -0.034(4) 0.000(3) -0.003(3)
C31 0.0372(19) 0.046(2) 0.058(2) -0.0024(18) -0.0084(16) -0.0119(16)
C32 0.043(2) 0.052(2) 0.069(3) 0.011(2) -0.0096(19) -0.0154(18)
C33 0.047(2) 0.053(3) 0.093(3) 0.018(2) -0.017(2) -0.0197(19)
C34 0.055(3) 0.041(2) 0.102(4) -0.006(2) -0.023(2) -0.0110(19)
C35 0.055(2) 0.042(2) 0.079(3) -0.017(2) -0.016(2) -0.0096(18)
C36 0.080(3) 0.087(3) 0.067(3) 0.005(3) 0.010(2) -0.027(3)
C41 0.145(7) 0.108(5) 0.089(5) -0.036(4) -0.025(4) -0.028(5)
C42 0.280(15) 0.131(8) 0.091(6) -0.024(5) 0.012(9) -0.085(10)
C43 0.33(2) 0.198(14) 0.117(8) -0.042(8) 0.082(12) -0.172(16)
C44 0.159(8) 0.204(11) 0.150(8) -0.080(8) 0.058(7) -0.085(9)
C45 0.149(7) 0.125(6) 0.097(5) -0.028(4) -0.010(5) -0.037(6)
C46 0.129(6) 0.111(5) 0.095(5) -0.019(4) -0.002(4) -0.059(5)
C47 0.157(8) 0.197(9) 0.221(10) -0.123(8) -0.081(7) 0.035(7)
C51 0.33(3) 0.25(2) 0.135(14) 0.040(14) -0.071(16) -0.22(2)
C52 0.151(9) 0.248(12) 0.073(5) -0.008(6) -0.030(5) -0.088(8)
C53 0.099(7) 0.46(3) 0.062(6) -0.001(10) -0.016(5) -0.043(11)
C54 0.112(7) 0.251(12) 0.066(5) -0.047(6) -0.020(4) 0.055(7)
B3 0.048(2) 0.054(3) 0.058(3) 0.000(2) -0.001(2) -0.016(2)
B4 0.062(3) 0.048(3) 0.059(3) -0.004(2) -0.006(2) -0.022(2)
B5 0.060(3) 0.038(2) 0.062(3) -0.005(2) 0.006(2) -0.016(2)
B6 0.065(3) 0.054(3) 0.070(3) 0.018(2) -0.009(2) -0.016(2)
B7 0.060(3) 0.061(3) 0.070(3) 0.011(3) 0.003(2) -0.019(2)
B8 0.057(3) 0.058(3) 0.079(3) -0.002(3) 0.000(2) -0.026(2)
B9 0.069(3) 0.048(3) 0.079(3) -0.012(2) 0.002(3) -0.024(2)
B10 0.059(3) 0.039(2) 0.082(4) 0.000(2) 0.003(2) -0.013(2)
B11 0.077(4) 0.046(3) 0.085(4) 0.012(3) 0.001(3) -0.023(3)

loop_
_atom_type_symbol
_atom_type_description
_atom_type_scat_dispersion_real
_atom_type_scat_dispersion_imag
_atom_type_scat_source
C C 0.0033 0.0016 'International Tables Vol C Tables 4.2.6.8 and 6.1.1.4'
H H 0.0000 0.0000 'International Tables Vol C Tables 4.2.6.8 and 6.1.1.4'
B B 0.0013 0.0007 'International Tables Vol C Tables 4.2.6.8 and 6.1.1.4'
N N 0.0061 0.0033 'International Tables Vol C Tables 4.2.6.8 and 6.1.1.4'
O O 0.0106 0.0060 'International Tables Vol C Tables 4.2.6.8 and 6.1.1.4'
Ti Ti 0.2776 0.4457 'International Tables Vol C Tables 4.2.6.8 and 6.1.1.4'

loop_
_geom_angle_atom_site_label_1
_geom_angle_atom_site_label_2
_geom_angle_atom_site_label_3
_geom_angle
_geom_angle_site_symmetry_1
O1 Ti1 N4 141.96(12) .
O1 Ti1 N5 81.24(11) .
N4 Ti1 N5 61.60(12) .
O1 Ti1 N2 94.76(11) .
N4 Ti1 N2 83.28(12) .
N5 Ti1 N2 74.11(11) .
O1 Ti1 C1 88.41(12) .
N4 Ti1 C1 114.46(13) .
N5 Ti1 C1 140.39(12) .
N2 Ti1 C1 145.19(12) .
O1 Ti1 C2 63.83(12) .
N4 Ti1 C2 150.84(14) .
N5 Ti1 C2 144.60(13) .
N2 Ti1 C2 112.58(12) .
C1 Ti1 C2 39.69(13) .
O1 Ti1 N1 81.09(11) .
N4 Ti1 N1 84.26(12) .
N5 Ti1 N1 79.56(11) .
N2 Ti1 N1 153.67(11) .
C1 Ti1 N1 61.04(12) .
C2 Ti1 N1 89.05(13) .
O1 Ti1 B3 85.52(14) .
N4 Ti1 B3 130.32(14) .
N5 Ti1 B3 147.54(14) .
N2 Ti1 B3 77.66(13) .
C1 Ti1 B3 68.03(14) .
C2 Ti1 B3 40.41(14) .
N1 Ti1 B3 127.44(13) .
O1 Ti1 B5 128.58(14) .
N4 Ti1 B5 82.43(14) .
N5 Ti1 B5 140.03(14) .
N2 Ti1 B5 120.92(13) .
C1 Ti1 B5 40.97(14) .
C2 Ti1 B5 68.45(15) .
N1 Ti1 B5 80.09(14) .
B3 Ti1 B5 69.61(16) .
O1 Ti1 B4 126.36(14) .
N4 Ti1 B4 91.20(14) .
N5 Ti1 B4 145.56(14) .
N2 Ti1 B4 82.56(13) .
C1 Ti1 B4 68.06(14) .
C2 Ti1 B4 68.09(15) .
N1 Ti1 B4 120.85(13) .
B3 Ti1 B4 41.38(15) .
B5 Ti1 B4 41.00(15) .
O1 Ti1 C31 111.81(12) .
N4 Ti1 C31 30.58(11) .
N5 Ti1 C31 31.04(11) .
N2 Ti1 C31 77.65(11) .
C1 Ti1 C31 132.79(12) .
C2 Ti1 C31 168.68(12) .
N1 Ti1 C31 79.82(11) .
B3 Ti1 C31 150.83(13) .
B5 Ti1 C31 111.21(14) .
B4 Ti1 C31 119.61(14) .
O1 Ti1 C14 29.89(11) .
N4 Ti1 C14 166.22(13) .
N5 Ti1 C14 110.84(12) .
N2 Ti1 C14 106.33(13) .
C1 Ti1 C14 63.00(13) .
C2 Ti1 C14 33.96(12) .
N1 Ti1 C14 82.92(12) .
B3 Ti1 C14 62.57(14) .
B5 Ti1 C14 100.28(14) .
B4 Ti1 C14 99.72(14) .
C31 Ti1 C14 140.53(12) .
C14 O1 Ti1 107.0(2) .
C12 N1 C11 111.2(3) .
C12 N1 C13 107.0(3) .
C11 N1 C13 110.1(3) .
C12 N1 Ti1 117.9(2) .
C11 N1 Ti1 93.7(2) .
C13 N1 Ti1 116.3(2) .
C25 N2 C21 116.5(3) .
C25 N2 Ti1 125.3(3) .
C21 N2 Ti1 118.0(3) .
C31 N4 Ti1 99.5(2) .
C35 N5 C31 121.5(3) .
C35 N5 Ti1 147.4(3) .
C31 N5 Ti1 91.1(2) .
C11 C1 C2 118.5(3) .
C11 C1 B5 120.9(3) .
C2 C1 B5 111.0(3) .
C11 C1 B10 119.7(3) .
C2 C1 B10 110.9(3) .
B5 C1 B10 64.1(3) .
C11 C1 B6 114.7(3) .
C2 C1 B6 61.9(2) .
B5 C1 B6 115.9(3) .
B10 C1 B6 62.3(3) .
C11 C1 Ti1 95.2(2) .
C2 C1 Ti1 70.22(19) .
B5 C1 Ti1 72.75(19) .
B10 C1 Ti1 134.1(3) .
B6 C1 Ti1 131.2(3) .
C14 C2 C1 117.4(3) .
C14 C2 B3 115.3(3) .
C1 C2 B3 110.9(3) .
C14 C2 B7 124.4(3) .
C1 C2 B7 112.6(3) .
B3 C2 B7 64.3(3) .
C14 C2 B6 123.1(3) .
C1 C2 B6 62.9(3) .
B3 C2 B6 116.0(3) .
B7 C2 B6 62.6(3) .
C14 C2 Ti1 85.9(2) .
C1 C2 Ti1 70.09(19) .
B3 C2 Ti1 72.5(2) .
B7 C2 Ti1 134.6(3) .
B6 C2 Ti1 132.1(3) .
N1 C11 C1 106.9(3) .
O1 C14 C2 103.2(3) .
O1 C14 Ti1 43.13(15) .
C2 C14 Ti1 60.11(19) .
C22 C21 N2 125.4(4) .
C21 C22 C23 117.5(4) .
C24 C23 C22 121.6(4) .
C23 C24 C25 117.8(4) .
C23 C24 C27 122.0(5) .
C25 C24 C27 120.2(5) .
N3 C25 N2 119.8(4) .
N3 C25 C24 119.1(4) .
N2 C25 C24 121.2(4) .
N5 C31 N4 107.8(3) .
N5 C31 C32 121.3(3) .
N4 C31 C32 130.9(4) .
N5 C31 Ti1 57.88(19) .
N4 C31 Ti1 49.94(18) .
C32 C31 Ti1 177.3(3) .
C33 C32 C31 115.3(4) .
C33 C32 C36 124.2(4) .
C31 C32 C36 120.5(4) .
C32 C33 C34 122.6(4) .
C35 C34 C33 118.6(4) .
N5 C35 C34 120.7(4) .
C42 C41 C46 118.9(9) .
C42 C41 C47 117.3(10) .
C46 C41 C47 123.8(10) .
C41 C42 C43 119.0(12) .
C42 C43 C44 122.0(12) .
C45 C44 C43 117.7(11) .
C44 C45 C46 119.3(9) .
C41 C46 C45 123.1(7) .
C54 C52 C53 124.6(11) 2_767
C54 C52 C51 131.8(19) 2_767
C53 C52 C51 103.6(17) .
C52 C53 C54 111.5(10) .
C52 C54 C53 123.8(10) 2_767
C2 B3 B8 105.4(3) .
C2 B3 B4 106.9(3) .
B8 B3 B4 61.1(3) .
C2 B3 B7 59.0(3) .
B8 B3 B7 60.0(3) .
B4 B3 B7 109.9(3) .
C2 B3 Ti1 67.1(2) .
B8 B3 Ti1 128.8(3) .
B4 B3 Ti1 72.6(2) .
B7 B3 Ti1 124.4(3) .
B5 B4 B3 105.1(3) .
B5 B4 B9 61.0(3) .
B3 B4 B9 106.0(3) .
B5 B4 B8 107.7(3) .
B3 B4 B8 59.4(3) .
B9 B4 B8 59.4(3) .
B5 B4 Ti1 66.7(2) .
B3 B4 Ti1 66.0(2) .
B9 B4 Ti1 122.5(3) .
B8 B4 Ti1 121.3(3) .
C1 B5 B4 106.0(3) .
C1 B5 B9 104.0(3) .
B4 B5 B9 60.2(3) .
C1 B5 B10 58.6(2) .
B4 B5 B10 108.3(3) .
B9 B5 B10 59.1(3) .
C1 B5 Ti1 66.28(19) .
B4 B5 Ti1 72.3(2) .
B9 B5 Ti1 126.8(3) .
B10 B5 Ti1 122.7(3) .
C2 B6 C1 55.3(2) .
C2 B6 B11 103.8(3) .
C1 B6 B11 104.1(4) .
C2 B6 B7 58.3(3) .
C1 B6 B7 103.1(3) .
B11 B6 B7 60.1(3) .
C2 B6 B10 102.5(3) .
C1 B6 B10 58.2(2) .
B11 B6 B10 60.0(3) .
B7 B6 B10 107.2(4) .
C2 B7 B11 104.0(3) .
C2 B7 B6 59.0(3) .
B11 B7 B6 59.6(3) .
C2 B7 B8 103.0(3) .
B11 B7 B8 61.3(3) .
B6 B7 B8 108.5(4) .
C2 B7 B3 56.6(2) .
B11 B7 B3 107.6(4) .
B6 B7 B3 106.7(3) .
B8 B7 B3 59.3(3) .
B3 B8 B9 106.4(3) .
B3 B8 B7 60.7(3) .
B9 B8 B7 107.8(4) .
B3 B8 B4 59.4(3) .
B9 B8 B4 59.9(3) .
B7 B8 B4 109.2(3) .
B3 B8 B11 107.0(3) .
B9 B8 B11 60.4(3) .
B7 B8 B11 59.2(3) .
B4 B8 B11 108.6(3) .
B8 B9 B10 108.0(4) .
B8 B9 B4 60.7(3) .
B10 B9 B4 108.4(3) .
B8 B9 B5 107.0(3) .
B10 B9 B5 60.6(3) .
B4 B9 B5 58.8(3) .
B8 B9 B11 60.9(3) .
B10 B9 B11 59.4(3) .
B4 B9 B11 109.7(4) .
B5 B9 B11 107.9(4) .
C1 B10 B11 104.8(3) .
C1 B10 B9 103.9(3) .
B11 B10 B9 61.0(3) .
C1 B10 B6 59.5(3) .
B11 B10 B6 59.6(3) .
B9 B10 B6 108.5(4) .
C1 B10 B5 57.3(2) .
B11 B10 B5 108.9(3) .
B9 B10 B5 60.2(3) .
B6 B10 B5 108.0(3) .
B6 B11 B10 60.4(3) .
B6 B11 B7 60.3(3) .
B10 B11 B7 107.7(3) .
B6 B11 B9 108.0(3) .
B10 B11 B9 59.6(3) .
B7 B11 B9 106.7(3) .
B6 B11 B8 107.6(3) .
B10 B11 B8 106.4(3) .
B7 B11 B8 59.5(3) .
B9 B11 B8 58.7(3) .

loop_
_geom_bond_atom_site_label_1
_geom_bond_atom_site_label_2
_geom_bond_distance
_geom_bond_site_symmetry_2
Ti1 O1 1.931(2) .
Ti1 N4 2.026(3) .
Ti1 N5 2.212(3) .
Ti1 N2 2.315(3) .
Ti1 C1 2.346(4) .
Ti1 C2 2.348(4) .
Ti1 N1 2.398(3) .
Ti1 B3 2.430(4) .
Ti1 B5 2.447(4) .
Ti1 B4 2.539(4) .
Ti1 C31 2.611(4) .
Ti1 C14 2.701(4) .
O1 C14 1.408(5) .
N1 C12 1.474(5) .
N1 C11 1.488(5) .
N1 C13 1.493(5) .
N2 C25 1.341(5) .
N2 C21 1.356(5) .
N4 C31 1.347(4) .
N5 C35 1.336(5) .
N5 C31 1.347(5) .
C1 C11 1.512(5) .
C1 C2 1.594(5) .
C1 B5 1.680(6) .
C1 B10 1.703(6) .
C1 B6 1.725(6) .
C2 C14 1.513(5) .
C2 B3 1.652(6) .
C2 B7 1.697(6) .
C2 B6 1.710(6) .
C21 C22 1.353(5) .
C22 C23 1.360(6) .
C23 C24 1.351(6) .
C24 C25 1.444(6) .
C24 C27 1.497(6) .
C25 N3 1.296(5) .
C31 C32 1.418(5) .
C32 C33 1.379(6) .
C32 C36 1.501(6) .
C33 C34 1.389(6) .
C34 C35 1.361(6) .
C41 C42 1.330(11) .
C41 C46 1.336(9) .
C41 C47 1.496(10) .
C42 C43 1.355(15) .
C43 C44 1.386(14) .
C44 C45 1.328(10) .
C45 C46 1.354(9) .
C51 C52 1.439(9) .
C52 C54 1.307(10) 2_767
C52 C53 1.339(16) .
C53 C54 1.387(17) .
C54 C52 1.307(10) 2_767
B3 B8 1.758(7) .
B3 B4 1.758(6) .
B3 B7 1.783(6) .
B4 B5 1.748(6) .
B4 B9 1.773(6) .
B4 B8 1.788(7) .
B5 B9 1.788(6) .
B5 B10 1.795(6) .
B6 B11 1.759(8) .
B6 B7 1.771(7) .
B6 B10 1.773(7) .
B7 B11 1.767(8) .
B7 B8 1.771(8) .
B8 B9 1.764(7) .
B8 B11 1.803(7) .
B9 B10 1.768(7) .
B9 B11 1.794(8) .
B10 B11 1.765(7) .
